data_2224559
loop_
_publ_author_name
'Vijayakumar, V.'
'Rajesh, K.'
'Suresh, J.'
'Narasimhamurthy, T.'
'Lakshman, P. L. Nilantha'

_publ_section_title
;
 1,1'-(<i>p</i>-Phenylenedimethylene)dipiperidin-4-one
;
_journal_coeditor_code BT5127
_journal_issue 1
_journal_name_full 'Acta Crystallographica Section E'
_journal_page_first o170
_journal_paper_doi 10.1107/S1600536809052908
_journal_volume 66
_journal_year 2010
_chemical_formula_iupac 'C18 H24 N2 O2'
_chemical_formula_moiety 'C18 H24 N2 O2'
_chemical_formula_sum 'C18 H24 N2 O2'
_chemical_formula_weight 300.39
_chemical_name_systematic
;
1,1'-(<i>p</i>-Phenylenedimethylene)dipiperidin-4-one
;
_space_group_IT_number 14
_symmetry_cell_setting monoclinic
_symmetry_space_group_name_Hall '-P 2yn'
_symmetry_space_group_name_H-M 'P 1 21/n 1'
_atom_sites_solution_hydrogens geom
_atom_sites_solution_primary direct
_atom_sites_solution_secondary difmap
_cell_angle_alpha 90.00
_cell_angle_beta 98.275(2)
_cell_angle_gamma 90.00
_cell_formula_units_Z 2
_cell_length_a 6.2701(5)
_cell_length_b 8.0990(6)
_cell_length_c 15.8978(13)
_cell_measurement_reflns_used 2500
_cell_measurement_temperature 293(2)
_cell_measurement_theta_max 30
_cell_measurement_theta_min 2
_cell_volume 798.91(11)
_computing_cell_refinement 'SAINT (Bruker, 2001)'
_computing_data_collection 'SMART (Bruker, 2001)'
_computing_data_reduction 'SAINT (Bruker, 2001)'
_computing_molecular_graphics 'PLATON (Spek, 2009)'
_computing_publication_material 'SHELXL97 (Sheldrick, 2008)'
_computing_structure_refinement 'SHELXL97 (Sheldrick, 2008)'
_computing_structure_solution 'SHELXS (Sheldrick, 2008)'
_diffrn_ambient_temperature 293(2)
_diffrn_measured_fraction_theta_full 0.993
_diffrn_measured_fraction_theta_max 0.993
_diffrn_measurement_device_type 'Bruker SMART APEX CCD diffractometer'
_diffrn_measurement_method '\w scans'
_diffrn_radiation_monochromator graphite
_diffrn_radiation_source 'fine-focus sealed tube'
_diffrn_radiation_type MoK\a
_diffrn_radiation_wavelength 0.71073
_diffrn_reflns_av_R_equivalents 0.0141
_diffrn_reflns_av_sigmaI/netI 0.0185
_diffrn_reflns_limit_h_max 4
_diffrn_reflns_limit_h_min -8
_diffrn_reflns_limit_k_max 10
_diffrn_reflns_limit_k_min -10
_diffrn_reflns_limit_l_max 19
_diffrn_reflns_limit_l_min -20
_diffrn_reflns_number 4782
_diffrn_reflns_theta_full 27.48
_diffrn_reflns_theta_max 27.48
_diffrn_reflns_theta_min 2.59
_diffrn_standards_decay_% 0
_exptl_absorpt_coefficient_mu 0.082
_exptl_absorpt_correction_T_max 0.987
_exptl_absorpt_correction_T_min 0.984
_exptl_absorpt_correction_type multi-scan
_exptl_absorpt_process_details '(SADABS; Bruker, 1998)'
_exptl_crystal_colour colourless
_exptl_crystal_density_diffrn 1.249
_exptl_crystal_density_method 'not measured'
_exptl_crystal_description block
_exptl_crystal_F_000 324
_exptl_crystal_size_max 0.19
_exptl_crystal_size_mid 0.17
_exptl_crystal_size_min 0.15
_refine_diff_density_max 0.203
_refine_diff_density_min -0.141
_refine_ls_extinction_method none
_refine_ls_goodness_of_fit_ref 1.052
_refine_ls_hydrogen_treatment constr
_refine_ls_matrix_type full
_refine_ls_number_parameters 100
_refine_ls_number_reflns 1826
_refine_ls_number_restraints 0
_refine_ls_restrained_S_all 1.052
_refine_ls_R_factor_all 0.0556
_refine_ls_R_factor_gt 0.0434
_refine_ls_shift/su_max 0.000
_refine_ls_shift/su_mean 0.000
_refine_ls_structure_factor_coef Fsqd
_refine_ls_weighting_details 'calc w=1/[\s^2^(Fo^2^)+(0.0639P)^2^+0.1074P] where P=(Fo^2^+2Fc^2^)/3'
_refine_ls_weighting_scheme calc
_refine_ls_wR_factor_gt 0.1148
_refine_ls_wR_factor_ref 0.1232
_reflns_number_gt 1424
_reflns_number_total 1826
_reflns_threshold_expression I>2sigma(I)
_cod_data_source_file bt5127.cif
_cod_data_source_block I
_cod_depositor_comments
;
The following automatic conversions were performed:
'_symmetry_cell_setting' value 'Monoclinic' changed to 'monoclinic'
according to '/home/saulius/struct/CIF-dictionaries/cif_core.dic'
dictionary named 'cif_core.dic' version 2.4.1 from 2010-06-29.

Automatic conversion script
Id: cif_fix_enum 1527 2010-12-29 10:47:43Z saulius 

The following automatic conversions were performed:

'_symmetry_cell_setting' value 'Monoclinic' changed to 'monoclinic'
according to /home/saulius/struct/CIF-dictionaries/cif_core.dic
dictionary named 'cif_core.dic' version 2.4.1 from 2010-06-29.

Automatic conversion script
Id: cif_fix_values 1715 2011-07-08 13:25:40Z adriana 
;
_cod_original_sg_symbol_H-M 'P 21/n'
_cod_database_code 2224559
_cod_database_fobs_code 2224559

loop_
_symmetry_equiv_pos_as_xyz
'x, y, z'
'-x+1/2, y+1/2, -z+1/2'
'-x, -y, -z'
'x-1/2, -y-1/2, z-1/2'

loop_
_atom_site_type_symbol
_atom_site_label
_atom_site_fract_x
_atom_site_fract_y
_atom_site_fract_z
_atom_site_U_iso_or_equiv
_atom_site_adp_type
_atom_site_calc_flag
_atom_site_refinement_flags
_atom_site_occupancy
_atom_site_disorder_assembly
_atom_site_disorder_group
C C2 0.2931(2) 0.43945(15) 0.38729(9) 0.0451(3) Uani d . 1 . .
H H2A 0.3278 0.4330 0.3299 0.054 Uiso calc R 1 . .
H H2B 0.4196 0.4060 0.4260 0.054 Uiso calc R 1 . .
C C3 0.2358(2) 0.61783(16) 0.40660(10) 0.0544(4) Uani d . 1 . .
H H3A 0.2191 0.6276 0.4661 0.065 Uiso calc R 1 . .
H H3B 0.3519 0.6905 0.3959 0.065 Uiso calc R 1 . .
C C4 0.0312(2) 0.66908(16) 0.35253(8) 0.0440(3) Uani d . 1 . .
C C5 -0.1488(2) 0.54905(18) 0.35354(11) 0.0584(4) Uani d . 1 . .
H H5A -0.2680 0.5796 0.3105 0.070 Uiso calc R 1 . .
H H5B -0.1991 0.5528 0.4084 0.070 Uiso calc R 1 . .
C C6 -0.0757(2) 0.37490(18) 0.33662(10) 0.0544(4) Uani d . 1 . .
H H6A -0.1918 0.2982 0.3419 0.065 Uiso calc R 1 . .
H H6B -0.0434 0.3682 0.2789 0.065 Uiso calc R 1 . .
C C7 0.1742(2) 0.15730(16) 0.37561(9) 0.0493(4) Uani d . 1 . .
H H7A 0.2250 0.1575 0.3208 0.059 Uiso calc R 1 . .
H H7B 0.0458 0.0891 0.3705 0.059 Uiso calc R 1 . .
C C8 0.3452(2) 0.07991(14) 0.44028(8) 0.0405(3) Uani d . 1 . .
C C9 0.3083(2) 0.05404(16) 0.52331(8) 0.0450(3) Uani d . 1 . .
H H9 0.1799 0.0900 0.5400 0.054 Uiso calc R 1 . .
C C10 0.5395(2) 0.02482(16) 0.41824(8) 0.0444(3) Uani d . 1 . .
H H10 0.5682 0.0411 0.3631 0.053 Uiso calc R 1 . .
N N1 0.11571(16) 0.32682(12) 0.39582(7) 0.0395(3) Uani d . 1 . .
O O1 0.01374(19) 0.79483(13) 0.31091(7) 0.0657(4) Uani d . 1 . .

loop_
_atom_site_aniso_label
_atom_site_aniso_U_11
_atom_site_aniso_U_22
_atom_site_aniso_U_33
_atom_site_aniso_U_12
_atom_site_aniso_U_13
_atom_site_aniso_U_23
C2 0.0372(6) 0.0349(7) 0.0605(8) -0.0033(5) -0.0021(5) 0.0041(6)
C3 0.0595(8) 0.0329(7) 0.0659(9) -0.0062(6) -0.0079(7) 0.0018(6)
C4 0.0549(8) 0.0322(6) 0.0448(7) 0.0048(5) 0.0072(6) 0.0015(5)
C5 0.0415(7) 0.0509(9) 0.0821(10) 0.0057(6) 0.0064(7) 0.0227(7)
C6 0.0423(7) 0.0422(8) 0.0731(10) -0.0085(6) -0.0107(7) 0.0130(7)
C7 0.0586(8) 0.0308(7) 0.0540(8) -0.0024(6) -0.0075(6) -0.0006(6)
C8 0.0502(7) 0.0233(5) 0.0464(7) -0.0019(5) 0.0015(5) -0.0002(5)
C9 0.0462(7) 0.0374(7) 0.0528(8) 0.0024(5) 0.0113(6) -0.0021(5)
C10 0.0573(8) 0.0368(7) 0.0401(6) -0.0039(6) 0.0106(6) 0.0016(5)
N1 0.0389(5) 0.0288(5) 0.0484(6) -0.0026(4) -0.0022(4) 0.0059(4)
O1 0.0827(8) 0.0385(6) 0.0723(7) -0.0004(5) -0.0012(6) 0.0175(5)

loop_
_atom_type_symbol
_atom_type_description
_atom_type_scat_dispersion_real
_atom_type_scat_dispersion_imag
_atom_type_scat_source
C C 0.0033 0.0016 'International Tables Vol C Tables 4.2.6.8 and 6.1.1.4'
H H 0.0000 0.0000 'International Tables Vol C Tables 4.2.6.8 and 6.1.1.4'
N N 0.0061 0.0033 'International Tables Vol C Tables 4.2.6.8 and 6.1.1.4'
O O 0.0106 0.0060 'International Tables Vol C Tables 4.2.6.8 and 6.1.1.4'

loop_
_geom_angle_atom_site_label_1
_geom_angle_atom_site_label_2
_geom_angle_atom_site_label_3
_geom_angle_site_symmetry_1
_geom_angle_site_symmetry_3
_geom_angle
_geom_angle_publ_flag
N1 C2 C3 . . 111.55(11) ?
N1 C2 H2A . . 109.3 ?
C3 C2 H2A . . 109.3 ?
N1 C2 H2B . . 109.3 ?
C3 C2 H2B . . 109.3 ?
H2A C2 H2B . . 108.0 ?
C4 C3 C2 . . 110.67(11) ?
C4 C3 H3A . . 109.5 ?
C2 C3 H3A . . 109.5 ?
C4 C3 H3B . . 109.5 ?
C2 C3 H3B . . 109.5 ?
H3A C3 H3B . . 108.1 ?
O1 C4 C5 . . 123.01(13) ?
O1 C4 C3 . . 123.37(13) ?
C5 C4 C3 . . 113.62(11) ?
C4 C5 C6 . . 110.77(12) ?
C4 C5 H5A . . 109.5 ?
C6 C5 H5A . . 109.5 ?
C4 C5 H5B . . 109.5 ?
C6 C5 H5B . . 109.5 ?
H5A C5 H5B . . 108.1 ?
N1 C6 C5 . . 111.90(12) ?
N1 C6 H6A . . 109.2 ?
C5 C6 H6A . . 109.2 ?
N1 C6 H6B . . 109.2 ?
C5 C6 H6B . . 109.2 ?
H6A C6 H6B . . 107.9 ?
N1 C7 C8 . . 114.47(10) ?
N1 C7 H7A . . 108.6 ?
C8 C7 H7A . . 108.6 ?
N1 C7 H7B . . 108.6 ?
C8 C7 H7B . . 108.6 ?
H7A C7 H7B . . 107.6 ?
C9 C8 C10 . . 117.61(11) ?
C9 C8 C7 . . 120.72(12) ?
C10 C8 C7 . . 121.59(12) ?
C10 C9 C8 3_656 . 120.89(12) ?
C10 C9 H9 3_656 . 119.6 ?
C8 C9 H9 . . 119.6 ?
C9 C10 C8 3_656 . 121.50(12) ?
C9 C10 H10 3_656 . 119.3 ?
C8 C10 H10 . . 119.3 ?
C2 N1 C6 . . 109.77(10) ?
C2 N1 C7 . . 110.25(11) ?
C6 N1 C7 . . 108.36(10) ?

loop_
_geom_bond_atom_site_label_1
_geom_bond_atom_site_label_2
_geom_bond_site_symmetry_2
_geom_bond_distance
_geom_bond_publ_flag
C2 N1 . 1.4598(16) ?
C2 C3 . 1.5304(18) ?
C2 H2A . 0.9700 ?
C2 H2B . 0.9700 ?
C3 C4 . 1.4964(19) ?
C3 H3A . 0.9700 ?
C3 H3B . 0.9700 ?
C4 O1 . 1.2109(16) ?
C4 C5 . 1.492(2) ?
C5 C6 . 1.519(2) ?
C5 H5A . 0.9700 ?
C5 H5B . 0.9700 ?
C6 N1 . 1.4670(16) ?
C6 H6A . 0.9700 ?
C6 H6B . 0.9700 ?
C7 N1 . 1.4685(17) ?
C7 C8 . 1.5104(18) ?
C7 H7A . 0.9700 ?
C7 H7B . 0.9700 ?
C8 C9 . 1.3884(18) ?
C8 C10 . 1.3888(19) ?
C9 C10 3_656 1.3882(18) ?
C9 H9 . 0.9300 ?
C10 C9 3_656 1.3882(18) ?
C10 H10 . 0.9300 ?

loop_
_geom_hbond_atom_site_label_D
_geom_hbond_atom_site_label_H
_geom_hbond_atom_site_label_A
_geom_hbond_site_symmetry_A
_geom_hbond_distance_DH
_geom_hbond_distance_HA
_geom_hbond_distance_DA
_geom_hbond_angle_DHA
C7 H7B O1 1_545 0.97 2.56 3.2235(17) 125.5

loop_
_geom_torsion_atom_site_label_1
_geom_torsion_atom_site_label_2
_geom_torsion_atom_site_label_3
_geom_torsion_atom_site_label_4
_geom_torsion_site_symmetry_1
_geom_torsion_site_symmetry_2
_geom_torsion_site_symmetry_3
_geom_torsion_site_symmetry_4
_geom_torsion
_geom_torsion_publ_flag
N1 C2 C3 C4 . . . . -54.57(16) ?
C2 C3 C4 O1 . . . . -129.37(15) ?
C2 C3 C4 C5 . . . . 49.69(17) ?
O1 C4 C5 C6 . . . . 129.33(15) ?
C3 C4 C5 C6 . . . . -49.73(18) ?
C4 C5 C6 N1 . . . . 54.57(17) ?
N1 C7 C8 C9 . . . . 62.64(17) ?
N1 C7 C8 C10 . . . . -120.58(14) ?
C10 C8 C9 C10 . . . 3_656 -0.3(2) ?
C7 C8 C9 C10 . . . 3_656 176.62(11) ?
C9 C8 C10 C9 . . . 3_656 0.3(2) ?
C7 C8 C10 C9 . . . 3_656 -176.59(12) ?
C3 C2 N1 C6 . . . . 59.82(15) ?
C3 C2 N1 C7 . . . . 179.12(11) ?
C5 C6 N1 C2 . . . . -60.02(16) ?
C5 C6 N1 C7 . . . . 179.53(12) ?
C8 C7 N1 C2 . . . . 69.70(15) ?
C8 C7 N1 C6 . . . . -170.15(12) ?
